data_4332401
loop_
_publ_author_name
'Hwang, In-Chul'
'Chandran, R. Prakash'
'Singh, N. Jiten'
'Khandelwal, Manish'
'Thangadurai, T. Daniel'
'Lee, Jung-Woo'
'Chang, Jeong Ah'
'Kim, Kwang S.'

_publ_section_title
;
 Organic&#x2212;Inorganic Hybrid Compounds of Li with Bisimidazole
 Derivatives:&#x00A0; Li Ion Binding Study and Topochemical Properties
;
_journal_issue 20
_journal_name_full 'Inorganic Chemistry'
_journal_page_first 8062
_journal_page_last 8069
_journal_paper_doi 10.1021/ic060323h
_journal_volume 45
_journal_year 2006
_chemical_formula_moiety Li(C23H16N4)2ClO4(CH3CN)
_chemical_formula_sum 'C48 H35 Cl Li N9 O4'
_chemical_formula_weight 844.24
_chemical_name_common Li(C23H16N4)2ClO4(CH3CN)
_chemical_name_systematic
; 
 Lithium-di(pyrenylbisimidzolylmethan)perchlorate 
;
_space_group_IT_number 39
_symmetry_cell_setting orthorhombic
_symmetry_space_group_name_Hall 'A 2 -2b'
_symmetry_space_group_name_H-M 'A b m 2'
_atom_sites_solution_hydrogens geom
_atom_sites_solution_primary direct
_atom_sites_solution_secondary difmap
_audit_creation_method SHELXL-97
_cell_angle_alpha 90.00
_cell_angle_beta 90.00
_cell_angle_gamma 90.00
_cell_formula_units_Z 4
_cell_length_a 12.318(7)
_cell_length_b 22.840(13)
_cell_length_c 14.759(8)
_cell_measurement_reflns_used 220
_cell_measurement_temperature 293(2)
_cell_measurement_theta_max 24.74
_cell_measurement_theta_min 1.78
_cell_volume 4152(4)
_computing_cell_refinement 'Bruker SMART'
_computing_data_collection 'Bruker SMART'
_computing_data_reduction 'Bruker SAINT'
_computing_molecular_graphics 'ORTEP-3 for Windows (Farrugia, 1997)'
_computing_publication_material 'ORTEP-3 for Windows (Farrugia, 1997)'
_computing_structure_refinement 'SHELXL-97 (Sheldrick, 1997)'
_computing_structure_solution 'SHELXS-97 (Sheldrick, 1990)'
_diffrn_ambient_temperature 293(2)
_diffrn_measured_fraction_theta_full 0.984
_diffrn_measured_fraction_theta_max 0.984
_diffrn_measurement_device_type 'Bruker SMART CCD area-detector'
_diffrn_measurement_method 'omega and pi scan'
_diffrn_radiation_monochromator graphite
_diffrn_radiation_source 'fine-focus sealed tube'
_diffrn_radiation_type MoK\a
_diffrn_radiation_wavelength 0.71073
_diffrn_reflns_av_R_equivalents 0.0505
_diffrn_reflns_av_sigmaI/netI 0.0617
_diffrn_reflns_limit_h_max 16
_diffrn_reflns_limit_h_min -16
_diffrn_reflns_limit_k_max 26
_diffrn_reflns_limit_k_min -29
_diffrn_reflns_limit_l_max 15
_diffrn_reflns_limit_l_min -19
_diffrn_reflns_number 12846
_diffrn_reflns_theta_full 28.67
_diffrn_reflns_theta_max 28.67
_diffrn_reflns_theta_min 1.78
_exptl_absorpt_coefficient_mu 0.150
_exptl_absorpt_correction_T_max 1.000000
_exptl_absorpt_correction_T_min 0.836892
_exptl_absorpt_correction_type multi-scan
_exptl_absorpt_process_details SADABS-Bruker
_exptl_crystal_colour colorless
_exptl_crystal_density_diffrn 1.350
_exptl_crystal_density_method 'not measured'
_exptl_crystal_description needle
_exptl_crystal_F_000 1752
_exptl_crystal_size_max 0.30
_exptl_crystal_size_mid 0.10
_exptl_crystal_size_min 0.10
_refine_diff_density_max 0.613
_refine_diff_density_min -0.402
_refine_diff_density_rms 0.058
_refine_ls_abs_structure_details 'Flack H D (1983), Acta Cryst. A39, 876-881'
_refine_ls_abs_structure_Flack -0.19(13)
_refine_ls_extinction_method none
_refine_ls_goodness_of_fit_ref 0.911
_refine_ls_hydrogen_treatment constr
_refine_ls_matrix_type full
_refine_ls_number_parameters 294
_refine_ls_number_reflns 4617
_refine_ls_number_restraints 1
_refine_ls_restrained_S_all 0.911
_refine_ls_R_factor_all 0.0996
_refine_ls_R_factor_gt 0.0600
_refine_ls_shift/su_max 0.000
_refine_ls_shift/su_mean 0.000
_refine_ls_structure_factor_coef Fsqd
_refine_ls_weighting_details 'calc w=1/[\s^2^(Fo^2^)+(0.1028P)^2^+0.0000P] where P=(Fo^2^+2Fc^2^)/3'
_refine_ls_weighting_scheme calc
_refine_ls_wR_factor_gt 0.1619
_refine_ls_wR_factor_ref 0.1765
_reflns_number_gt 2590
_reflns_number_total 4617
_reflns_threshold_expression >2sigma(I)
_cod_data_source_file ic060323hsup1.cif
_cod_data_source_block pc54
_cod_depositor_comments
;
The following automatic conversions were performed:

'_symmetry_cell_setting' value 'Orthorhombic' changed to
'orthorhombic' according to
/home/saulius/struct/CIF-dictionaries/cif_core.dic dictionary named
'cif_core.dic' version 2.4.2 from 2011-04-26.

Automatic conversion script
Id: cif_fix_values 1891 2012-01-12 08:04:46Z andrius 
;
_cod_original_sg_symbol_H-M Abm2
_cod_database_code 4332401

loop_
_symmetry_equiv_pos_as_xyz
'x, y, z'
'-x, -y, z'
'-x, y, z+1/2'
'x, -y, z+1/2'
'x, y+1/2, z+1/2'
'-x, -y+1/2, z+1/2'
'-x, y+1/2, z+1'
'x, -y+1/2, z+1'

loop_
_atom_site_label
_atom_site_type_symbol
_atom_site_fract_x
_atom_site_fract_y
_atom_site_fract_z
_atom_site_U_iso_or_equiv
_atom_site_adp_type
_atom_site_occupancy
_atom_site_symmetry_multiplicity
_atom_site_calc_flag
_atom_site_refinement_flags
N1 N 0.0463(2) 0.06824(15) 0.7087(2) 0.0544(8) Uani 1 1 d .
N2 N 0.1605(2) 0.10594(13) 0.6094(2) 0.0451(7) Uani 1 1 d .
N3 N 0.2253(2) 0.06652(12) 0.47247(19) 0.0431(7) Uani 1 1 d .
N4 N 0.1308(2) 0.02182(14) 0.3671(2) 0.0519(7) Uani 1 1 d .
C1 C 0.1109(3) 0.05743(16) 0.6402(2) 0.0496(9) Uani 1 1 d .
H1 H 0.1213 0.0204 0.6156 0.059 Uiso 1 1 calc R
C2 C 0.0549(3) 0.12712(19) 0.7223(3) 0.0569(10) Uani 1 1 d .
H2 H 0.0176 0.1480 0.7665 0.068 Uiso 1 1 calc R
C3 C 0.1256(3) 0.15080(17) 0.6622(3) 0.0572(10) Uani 1 1 d .
H3 H 0.1461 0.1899 0.6580 0.069 Uiso 1 1 calc R
C4 C 0.2478(3) 0.10990(15) 0.5426(2) 0.0419(8) Uani 1 1 d .
H4 H 0.2456 0.1489 0.5150 0.050 Uiso 1 1 calc R
C5 C 0.1435(3) 0.06951(17) 0.4131(2) 0.0493(9) Uani 1 1 d .
H5 H 0.1002 0.1025 0.4056 0.059 Uiso 1 1 calc R
C6 C 0.2700(3) 0.01203(16) 0.4613(3) 0.0520(9) Uani 1 1 d .
H6 H 0.3290 -0.0035 0.4925 0.062 Uiso 1 1 calc R
C7 C 0.2121(3) -0.01426(16) 0.3967(3) 0.0536(9) Uani 1 1 d .
H7 H 0.2252 -0.0518 0.3748 0.064 Uiso 1 1 calc R
C8 C 0.3586(3) 0.10112(14) 0.5844(2) 0.0400(7) Uani 1 1 d .
C9 C 0.3700(3) 0.07837(16) 0.6713(2) 0.0474(9) Uani 1 1 d .
H9 H 0.3081 0.0677 0.7034 0.057 Uiso 1 1 calc R
C10 C 0.4677(3) 0.07137(18) 0.7105(3) 0.0568(10) Uani 1 1 d .
H10 H 0.4717 0.0551 0.7681 0.068 Uiso 1 1 calc R
C11 C 0.5624(3) 0.08781(16) 0.6668(3) 0.0477(9) Uani 1 1 d .
C12 C 0.6675(3) 0.08277(19) 0.7062(3) 0.0620(11) Uani 1 1 d .
H12 H 0.6740 0.0664 0.7637 0.074 Uiso 1 1 calc R
C13 C 0.7559(3) 0.1004(2) 0.6642(3) 0.0694(12) Uani 1 1 d .
H13 H 0.8227 0.0960 0.6928 0.083 Uiso 1 1 calc R
C14 C 0.7522(3) 0.12596(19) 0.5762(3) 0.0620(11) Uani 1 1 d .
C15 C 0.8426(3) 0.1471(2) 0.5297(4) 0.0776(14) Uani 1 1 d .
H15 H 0.9104 0.1445 0.5571 0.093 Uiso 1 1 calc R
C16 C 0.8357(4) 0.1713(2) 0.4467(4) 0.0806(15) Uani 1 1 d .
H16 H 0.8978 0.1856 0.4185 0.097 Uiso 1 1 calc R
C17 C 0.7370(3) 0.17493(19) 0.4034(3) 0.0698(12) Uani 1 1 d .
H17 H 0.7334 0.1902 0.3451 0.084 Uiso 1 1 calc R
C18 C 0.6423(3) 0.15598(17) 0.4463(3) 0.0541(10) Uani 1 1 d .
C19 C 0.5373(3) 0.16159(17) 0.4062(3) 0.0566(10) Uani 1 1 d .
H19 H 0.5315 0.1779 0.3487 0.068 Uiso 1 1 calc R
C20 C 0.4474(3) 0.14409(16) 0.4487(3) 0.0510(9) Uani 1 1 d .
H20 H 0.3807 0.1486 0.4201 0.061 Uiso 1 1 calc R
C21 C 0.4507(3) 0.11870(14) 0.5368(2) 0.0423(8) Uani 1 1 d .
C22 C 0.5539(3) 0.11239(15) 0.5788(3) 0.0443(8) Uani 1 1 d .
C23 C 0.6494(3) 0.13092(15) 0.5324(3) 0.0479(9) Uani 1 1 d .
Li1 Li 0.0000 0.0000 0.7876(5) 0.0464(19) Uani 1 2 d S
N1S N 0.6235(9) 0.2500 0.1779(7) 0.129(3) Uani 1 2 d S
C1S C 0.5354(13) 0.2500 0.1794(6) 0.100(3) Uani 1 2 d S
C2S C 0.4200(10) 0.2500 0.1831(7) 0.114(3) Uani 1 2 d S
H1# H 0.3943 0.2895 0.1893 0.137 Uiso 0.50 1 d PR
H2# H 0.3964 0.2273 0.2342 0.137 Uiso 0.50 1 d PR
H3# H 0.3914 0.2332 0.1284 0.137 Uiso 0.50 1 d PR
Cl1 Cl 0.84913(14) 0.2500 0.88635(14) 0.0779(5) Uani 1 2 d S
O1 O 0.9398(6) 0.2500 0.8467(13) 0.357(11) Uani 1 2 d S
O2 O 0.8125(11) 0.2004(3) 0.8542(8) 0.312(5) Uani 1 1 d .
O3 O 0.8381(18) 0.2500 0.9782(7) 0.368(11) Uani 1 2 d S

loop_
_atom_site_aniso_label
_atom_site_aniso_U_11
_atom_site_aniso_U_22
_atom_site_aniso_U_33
_atom_site_aniso_U_23
_atom_site_aniso_U_13
_atom_site_aniso_U_12
N1 0.0479(17) 0.063(2) 0.0524(18) 0.0027(16) 0.0029(15) 0.0034(15)
N2 0.0390(15) 0.0490(18) 0.0473(17) 0.0012(13) 0.0033(13) 0.0027(13)
N3 0.0376(15) 0.0485(17) 0.0431(16) -0.0001(14) -0.0046(12) 0.0021(12)
N4 0.0508(17) 0.0609(19) 0.0440(16) -0.0007(16) -0.0058(14) -0.0051(15)
C1 0.0414(19) 0.048(2) 0.059(2) 0.0010(18) 0.0085(18) 0.0000(16)
C2 0.049(2) 0.069(3) 0.053(2) -0.0065(19) 0.0026(19) 0.007(2)
C3 0.062(2) 0.045(2) 0.064(2) -0.014(2) 0.002(2) 0.0008(18)
C4 0.0400(18) 0.0433(18) 0.042(2) 0.0016(15) -0.0007(15) -0.0013(14)
C5 0.0404(19) 0.058(2) 0.049(2) 0.0021(18) -0.0092(16) 0.0058(16)
C6 0.0481(19) 0.048(2) 0.060(2) -0.0010(18) -0.0111(18) 0.0110(17)
C7 0.054(2) 0.050(2) 0.057(2) -0.0044(18) -0.0094(18) 0.0041(17)
C8 0.0387(17) 0.0399(18) 0.0413(18) 0.0005(15) -0.0060(14) -0.0031(14)
C9 0.0444(19) 0.055(2) 0.0431(19) 0.0031(17) 0.0009(16) -0.0025(17)
C10 0.065(3) 0.063(2) 0.043(2) 0.0096(18) -0.012(2) -0.0036(19)
C11 0.049(2) 0.048(2) 0.046(2) -0.0032(17) -0.0105(17) 0.0061(16)
C12 0.053(2) 0.072(3) 0.061(3) 0.001(2) -0.019(2) 0.005(2)
C13 0.054(3) 0.073(3) 0.081(3) -0.010(3) -0.025(2) 0.002(2)
C14 0.041(2) 0.061(3) 0.085(3) -0.016(2) -0.003(2) 0.0003(18)
C15 0.039(2) 0.080(3) 0.114(4) -0.015(3) 0.001(3) -0.003(2)
C16 0.049(3) 0.074(3) 0.119(5) -0.008(3) 0.027(3) -0.008(2)
C17 0.067(3) 0.064(3) 0.079(3) 0.000(2) 0.025(3) -0.005(2)
C18 0.046(2) 0.050(2) 0.067(3) -0.0027(19) 0.0101(19) -0.0034(16)
C19 0.064(2) 0.062(2) 0.044(2) 0.0099(17) 0.000(2) -0.0029(19)
C20 0.041(2) 0.059(2) 0.053(2) 0.0133(19) -0.0037(17) -0.0008(16)
C21 0.0428(19) 0.0432(19) 0.0409(19) -0.0061(15) -0.0028(15) -0.0032(15)
C22 0.0433(19) 0.0373(18) 0.052(2) -0.0047(16) -0.0051(16) 0.0010(14)
C23 0.044(2) 0.0422(19) 0.058(2) -0.0096(18) -0.0008(17) 0.0005(15)
Li1 0.046(4) 0.062(5) 0.031(4) 0.000 0.000 0.023(4)
N1S 0.145(7) 0.101(6) 0.140(7) 0.000 0.002(7) 0.000
C1S 0.148(9) 0.062(5) 0.088(6) 0.000 -0.020(7) 0.000
C2S 0.177(10) 0.057(5) 0.109(7) 0.000 -0.026(7) 0.000
Cl1 0.0733(10) 0.0522(9) 0.1080(15) 0.000 0.0103(9) 0.000
O1 0.076(5) 0.59(3) 0.41(2) 0.000 -0.019(9) 0.000
O2 0.517(14) 0.116(5) 0.302(10) -0.053(6) 0.155(11) -0.122(7)
O3 0.77(4) 0.238(14) 0.091(7) 0.000 -0.098(12) 0.000

loop_
_atom_type_symbol
_atom_type_description
_atom_type_scat_dispersion_real
_atom_type_scat_dispersion_imag
_atom_type_scat_source
C C 0.0033 0.0016 'International Tables Vol C Tables 4.2.6.8 and 6.1.1.4'
H H 0.0000 0.0000 'International Tables Vol C Tables 4.2.6.8 and 6.1.1.4'
Cl Cl 0.1484 0.1585 'International Tables Vol C Tables 4.2.6.8 and 6.1.1.4'
Li Li -0.0003 0.0001 'International Tables Vol C Tables 4.2.6.8 and 6.1.1.4'
N N 0.0061 0.0033 'International Tables Vol C Tables 4.2.6.8 and 6.1.1.4'
O O 0.0106 0.0060 'International Tables Vol C Tables 4.2.6.8 and 6.1.1.4'

loop_
_geom_angle_atom_site_label_1
_geom_angle_atom_site_label_2
_geom_angle_atom_site_label_3
_geom_angle
_geom_angle_site_symmetry_1
_geom_angle_site_symmetry_3
C1 N1 C2 104.6(3) . .
C1 N1 Li1 118.0(3) . .
C2 N1 Li1 134.0(3) . .
C1 N2 C3 106.6(3) . .
C1 N2 C4 127.8(3) . .
C3 N2 C4 125.0(3) . .
C5 N3 C6 105.7(3) . .
C5 N3 C4 125.0(3) . .
C6 N3 C4 128.7(3) . .
C5 N4 C7 104.5(3) . .
C5 N4 Li1 126.8(2) . 3_554
C7 N4 Li1 127.6(3) . 3_554
N1 C1 N2 112.4(3) . .
N1 C1 H1 123.8 . .
N2 C1 H1 123.8 . .
C3 C2 N1 110.3(4) . .
C3 C2 H2 124.9 . .
N1 C2 H2 124.9 . .
C2 C3 N2 106.1(3) . .
C2 C3 H3 126.9 . .
N2 C3 H3 126.9 . .
N3 C4 N2 107.2(3) . .
N3 C4 C8 111.8(3) . .
N2 C4 C8 112.4(3) . .
N3 C4 H4 108.4 . .
N2 C4 H4 108.4 . .
C8 C4 H4 108.4 . .
N4 C5 N3 113.1(3) . .
N4 C5 H5 123.4 . .
N3 C5 H5 123.4 . .
C7 C6 N3 106.2(3) . .
C7 C6 H6 126.9 . .
N3 C6 H6 126.9 . .
C6 C7 N4 110.4(3) . .
C6 C7 H7 124.8 . .
N4 C7 H7 124.8 . .
C9 C8 C21 119.4(3) . .
C9 C8 C4 121.2(3) . .
C21 C8 C4 119.4(3) . .
C10 C9 C8 122.1(3) . .
C10 C9 H9 119.0 . .
C8 C9 H9 119.0 . .
C9 C10 C11 121.5(3) . .
C9 C10 H10 119.3 . .
C11 C10 H10 119.3 . .
C10 C11 C22 118.1(3) . .
C10 C11 C12 123.7(4) . .
C22 C11 C12 118.2(4) . .
C13 C12 C11 122.4(4) . .
C13 C12 H12 118.8 . .
C11 C12 H12 118.8 . .
C12 C13 C14 121.9(4) . .
C12 C13 H13 119.0 . .
C14 C13 H13 119.0 . .
C15 C14 C13 124.5(4) . .
C15 C14 C23 117.2(4) . .
C13 C14 C23 118.3(4) . .
C16 C15 C14 122.7(5) . .
C16 C15 H15 118.6 . .
C14 C15 H15 118.6 . .
C15 C16 C17 120.2(4) . .
C15 C16 H16 119.9 . .
C17 C16 H16 119.9 . .
C16 C17 C18 120.6(4) . .
C16 C17 H17 119.7 . .
C18 C17 H17 119.7 . .
C17 C18 C23 119.2(4) . .
C17 C18 C19 122.8(4) . .
C23 C18 C19 118.1(3) . .
C20 C19 C18 122.0(3) . .
C20 C19 H19 119.0 . .
C18 C19 H19 119.0 . .
C19 C20 C21 121.9(3) . .
C19 C20 H20 119.1 . .
C21 C20 H20 119.1 . .
C8 C21 C22 118.6(3) . .
C8 C21 C20 123.7(3) . .
C22 C21 C20 117.7(3) . .
C11 C22 C21 120.4(3) . .
C11 C22 C23 119.8(3) . .
C21 C22 C23 119.9(3) . .
C18 C23 C22 120.5(3) . .
C18 C23 C14 120.1(4) . .
C22 C23 C14 119.4(4) . .
N1 Li1 N1 109.9(4) 2 .
N1 Li1 N4 111.24(13) 2 4
N1 Li1 N4 107.10(12) . 4
N1 Li1 N4 107.10(12) 2 3
N1 Li1 N4 111.24(13) . 3
N4 Li1 N4 110.3(4) 4 3
N1S C1S C2S 178.9(12) . .
C1S C2S H1# 109.5 . .
C1S C2S H2# 109.4 . .
H1# C2S H2# 109.5 . .
C1S C2S H3# 109.5 . .
H1# C2S H3# 109.5 . .
H2# C2S H3# 109.5 . .
O1 Cl1 O2 97.9(6) . .
O1 Cl1 O2 97.9(6) . 8_554
O2 Cl1 O2 120.0(13) . 8_554
O1 Cl1 O3 123.4(12) . .
O2 Cl1 O3 109.0(6) . .
O2 Cl1 O3 109.0(6) 8_554 .

loop_
_geom_bond_atom_site_label_1
_geom_bond_atom_site_label_2
_geom_bond_distance
_geom_bond_site_symmetry_2
N1 C1 1.310(4) .
N1 C2 1.364(5) .
N1 Li1 2.028(5) .
N2 C1 1.344(5) .
N2 C3 1.357(5) .
N2 C4 1.462(4) .
N3 C5 1.337(4) .
N3 C6 1.371(4) .
N3 C4 1.460(4) .
N4 C5 1.293(5) .
N4 C7 1.369(4) .
N4 Li1 2.054(5) 3_554
C1 H1 0.9300 .
C2 C3 1.356(6) .
C2 H2 0.9300 .
C3 H3 0.9300 .
C4 C8 1.511(5) .
C4 H4 0.9800 .
C5 H5 0.9300 .
C6 C7 1.334(5) .
C6 H6 0.9300 .
C7 H7 0.9300 .
C8 C9 1.391(5) .
C8 C21 1.394(5) .
C9 C10 1.344(5) .
C9 H9 0.9300 .
C10 C11 1.385(5) .
C10 H10 0.9300 .
C11 C22 1.419(5) .
C11 C12 1.424(5) .
C12 C13 1.315(6) .
C12 H12 0.9300 .
C13 C14 1.425(7) .
C13 H13 0.9300 .
C14 C15 1.394(6) .
C14 C23 1.426(6) .
C15 C16 1.345(7) .
C15 H15 0.9300 .
C16 C17 1.376(6) .
C16 H16 0.9300 .
C17 C18 1.396(5) .
C17 H17 0.9300 .
C18 C23 1.396(6) .
C18 C19 1.428(5) .
C19 C20 1.334(5) .
C19 H19 0.9300 .
C20 C21 1.423(5) .
C20 H20 0.9300 .
C21 C22 1.422(4) .
C22 C23 1.426(5) .
Li1 N1 2.028(5) 2
Li1 N4 2.054(5) 4
Li1 N4 2.054(5) 3
N1S C1S 1.085(12) .
C1S C2S 1.423(13) .
C2S H1# 0.9601 .
C2S H2# 0.9600 .
C2S H3# 0.9601 .
Cl1 O1 1.261(12) .
Cl1 O2 1.309(8) .
Cl1 O2 1.309(8) 8_554
Cl1 O3 1.363(11) .

loop_
_geom_torsion_atom_site_label_1
_geom_torsion_atom_site_label_2
_geom_torsion_atom_site_label_3
_geom_torsion_atom_site_label_4
_geom_torsion
_geom_torsion_site_symmetry_1
_geom_torsion_site_symmetry_4
C2 N1 C1 N2 0.1(4) . .
Li1 N1 C1 N2 -162.0(3) . .
C3 N2 C1 N1 0.4(4) . .
C4 N2 C1 N1 171.3(3) . .
C1 N1 C2 C3 -0.6(4) . .
Li1 N1 C2 C3 157.3(3) . .
N1 C2 C3 N2 0.8(4) . .
C1 N2 C3 C2 -0.7(4) . .
C4 N2 C3 C2 -172.0(3) . .
C5 N3 C4 N2 69.1(4) . .
C6 N3 C4 N2 -100.5(4) . .
C5 N3 C4 C8 -167.3(3) . .
C6 N3 C4 C8 23.1(5) . .
C1 N2 C4 N3 38.9(4) . .
C3 N2 C4 N3 -151.8(3) . .
C1 N2 C4 C8 -84.4(4) . .
C3 N2 C4 C8 84.9(4) . .
C7 N4 C5 N3 -1.9(4) . .
Li1 N4 C5 N3 167.1(3) 3_554 .
C6 N3 C5 N4 1.5(4) . .
C4 N3 C5 N4 -170.1(3) . .
C5 N3 C6 C7 -0.4(4) . .
C4 N3 C6 C7 170.7(3) . .
N3 C6 C7 N4 -0.7(4) . .
C5 N4 C7 C6 1.6(4) . .
Li1 N4 C7 C6 -167.3(3) 3_554 .
N3 C4 C8 C9 -106.6(4) . .
N2 C4 C8 C9 14.0(4) . .
N3 C4 C8 C21 76.4(4) . .
N2 C4 C8 C21 -162.9(3) . .
C21 C8 C9 C10 -1.6(5) . .
C4 C8 C9 C10 -178.6(3) . .
C8 C9 C10 C11 1.5(6) . .
C9 C10 C11 C22 -0.1(6) . .
C9 C10 C11 C12 178.3(4) . .
C10 C11 C12 C13 -177.9(4) . .
C22 C11 C12 C13 0.5(6) . .
C11 C12 C13 C14 0.2(7) . .
C12 C13 C14 C15 177.8(4) . .
C12 C13 C14 C23 -1.6(6) . .
C13 C14 C15 C16 -179.7(5) . .
C23 C14 C15 C16 -0.2(7) . .
C14 C15 C16 C17 -1.2(8) . .
C15 C16 C17 C18 2.7(7) . .
C16 C17 C18 C23 -2.7(6) . .
C16 C17 C18 C19 176.7(4) . .
C17 C18 C19 C20 -178.9(4) . .
C23 C18 C19 C20 0.5(6) . .
C18 C19 C20 C21 -0.1(6) . .
C9 C8 C21 C22 0.4(5) . .
C4 C8 C21 C22 177.3(3) . .
C9 C8 C21 C20 -178.1(3) . .
C4 C8 C21 C20 -1.1(5) . .
C19 C20 C21 C8 178.4(3) . .
C19 C20 C21 C22 0.0(5) . .
C10 C11 C22 C21 -1.1(5) . .
C12 C11 C22 C21 -179.6(3) . .
C10 C11 C22 C23 178.8(3) . .
C12 C11 C22 C23 0.3(5) . .
C8 C21 C22 C11 1.0(5) . .
C20 C21 C22 C11 179.5(3) . .
C8 C21 C22 C23 -178.9(3) . .
C20 C21 C22 C23 -0.4(5) . .
C17 C18 C23 C22 178.5(3) . .
C19 C18 C23 C22 -0.9(5) . .
C17 C18 C23 C14 1.2(6) . .
C19 C18 C23 C14 -178.2(3) . .
C11 C22 C23 C18 -179.0(3) . .
C21 C22 C23 C18 0.9(5) . .
C11 C22 C23 C14 -1.7(5) . .
C21 C22 C23 C14 178.2(3) . .
C15 C14 C23 C18 0.2(6) . .
C13 C14 C23 C18 179.7(4) . .
C15 C14 C23 C22 -177.1(3) . .
C13 C14 C23 C22 2.3(5) . .
C1 N1 Li1 N1 -46.0(2) . 2
C2 N1 Li1 N1 158.3(4) . 2
C1 N1 Li1 N4 74.9(4) . 4
C2 N1 Li1 N4 -80.8(4) . 4
C1 N1 Li1 N4 -164.4(3) . 3
C2 N1 Li1 N4 39.9(4) . 3
